data_7037040
loop_
_publ_author_name
'Zhu, Yuan-Yuan'
'Liu, Chang-Wei'
'Yin, Ji'
'Meng, Zhao-Sha'
'Yang, Qian'
'Wang, Junhu'
'Liu, Tao'
'Gao, Song'

_publ_section_title
;
 Structural phase transition in a multi-induced mononuclear Fe(II)
 spin-crossover complex.
;
_journal_issue 48
_journal_name_full 'Dalton transactions (Cambridge, England : 2003)'
_journal_page_first 20906
_journal_page_last 20912
_journal_paper_doi 10.1039/c5dt03216d
_journal_volume 44
_journal_year 2015
_chemical_compound_source no
_chemical_formula_moiety 'C30 H38 Fe N6 O4, 2(Cl O4)'
_chemical_formula_sum 'C30 H38 Cl2 Fe N6 O12'
_chemical_formula_weight 801.41
_chemical_name_common '1a(100 K)'
_chemical_name_systematic 1032884
_space_group_crystal_system monoclinic
_space_group_IT_number 14
_space_group_name_Hall '-P 2ybc'
_space_group_name_H-M_alt 'P 1 21/c 1'
_symmetry_space_group_name_Hall '-P 2ybc'
_symmetry_space_group_name_H-M 'P 1 21/c 1'
_atom_sites_solution_hydrogens geom
_atom_sites_solution_primary iterative
_audit_creation_date 2015-10-07
_audit_creation_method
;
Olex2 1.2-dev
(compiled 2015.09.07 svn.r3215 for OlexSys, GUI svn.r3563)
;
_audit_update_record
;
2015-10-26 deposited with the CCDC.
2015-10-30 downloaded from the CCDC.
;
_cell_angle_alpha 90
_cell_angle_beta 92.395(5)
_cell_angle_gamma 90
_cell_formula_units_Z 8
_cell_length_a 13.8080(7)
_cell_length_b 19.7339(9)
_cell_length_c 25.0603(12)
_cell_measurement_reflns_used 10055
_cell_measurement_temperature 100.01(10)
_cell_measurement_theta_max 27.9130
_cell_measurement_theta_min 3.0410
_cell_volume 6822.6(6)
_computing_cell_refinement
;
CrysAlisPro, Agilent Technologies,
Version 1.171.36.32 (release 02-08-2013 CrysAlis171 .NET)
(compiled Aug  2 2013,16:46:58)
;
_computing_data_collection
;
CrysAlisPro, Agilent Technologies,
Version 1.171.36.32 (release 02-08-2013 CrysAlis171 .NET)
(compiled Aug  2 2013,16:46:58)
;
_computing_data_reduction
;
CrysAlisPro, Agilent Technologies,
Version 1.171.36.32 (release 02-08-2013 CrysAlis171 .NET)
(compiled Aug  2 2013,16:46:58)
;
_computing_molecular_graphics 'Olex2 (Dolomanov et al., 2009)'
_computing_publication_material 'Olex2 (Dolomanov et al., 2009)'
_computing_structure_refinement 'ShelXL (Sheldrick, 2015)'
_computing_structure_solution
;
Superflip (Palatinus & Chapuis, 2007;Palatinus & van der Lee, 2008;
Palatinus et al., 2012)
;
_diffrn_ambient_temperature 100.15
_diffrn_detector_area_resol_mean 10.3914
_diffrn_measured_fraction_theta_full 0.976
_diffrn_measured_fraction_theta_max 0.956
_diffrn_measurement_details
;
  1 omega  -61.00  -29.00   1.0000   30.0000
omega____ theta____ kappa____ phi______ frames
    -        8.7950  -38.0000    0.0000 32

  2 omega  -23.00    4.00   1.0000   30.0000
omega____ theta____ kappa____ phi______ frames
    -        8.7950   19.0000 -180.0000 27

  3 omega  -36.00   -4.00   1.0000   30.0000
omega____ theta____ kappa____ phi______ frames
    -       -9.7325   38.0000 -150.0000 32

  4 omega  -34.00   -7.00   1.0000   30.0000
omega____ theta____ kappa____ phi______ frames
    -       -9.7325  105.0000  153.0000 27

  5 omega   41.00   66.00   1.0000   30.0000
omega____ theta____ kappa____ phi______ frames
    -       -9.7325   38.0000 -150.0000 25

  6 omega   27.00   59.00   1.0000   30.0000
omega____ theta____ kappa____ phi______ frames
    -       -9.7325   57.0000 -120.0000 32

  7 omega  -19.00   32.00   1.0000   30.0000
omega____ theta____ kappa____ phi______ frames
    -       -9.7325  -99.0000 -120.0000 51
;
_diffrn_measurement_device_type 'SuperNova, Dual, Cu at zero, Atlas'
_diffrn_measurement_method '\w scans'
_diffrn_radiation_type MoK\a
_diffrn_radiation_wavelength 0.71073
_diffrn_reflns_av_R_equivalents 0.0675
_diffrn_reflns_av_unetI/netI 0.0748
_diffrn_reflns_laue_measured_fraction_full 0.976
_diffrn_reflns_laue_measured_fraction_max 0.956
_diffrn_reflns_limit_h_max 17
_diffrn_reflns_limit_h_min -17
_diffrn_reflns_limit_k_max 24
_diffrn_reflns_limit_k_min -24
_diffrn_reflns_limit_l_max 30
_diffrn_reflns_limit_l_min 0
_diffrn_reflns_number 12683
_diffrn_reflns_point_group_measured_fraction_full 0.976
_diffrn_reflns_point_group_measured_fraction_max 0.956
_diffrn_reflns_theta_full 25.242
_diffrn_reflns_theta_max 26.022
_diffrn_reflns_theta_min 2.953
_diffrn_source 'SuperNova (Mo) X-ray Source'
_exptl_absorpt_coefficient_mu 0.671
_exptl_absorpt_correction_T_max 1.00000
_exptl_absorpt_correction_T_min 0.56507
_exptl_absorpt_correction_type multi-scan
_exptl_absorpt_process_details
;
CrysAlisPro, Agilent Technologies,
Version 1.171.36.32 (release 02-08-2013 CrysAlis171 .NET)
(compiled Aug  2 2013,16:46:58)
Empirical absorption correction using spherical harmonics,
 implemented in SCALE3 ABSPACK scaling algorithm.
;
_exptl_crystal_colour 'dark red'
_exptl_crystal_density_diffrn 1.560
_exptl_crystal_description block
_exptl_crystal_F_000 3328
_exptl_crystal_preparation 'Magnetic properties'
_exptl_crystal_recrystallization_method 'Re-crystallisation from solvent: methanol'
_exptl_crystal_size_max 0.32
_exptl_crystal_size_mid 0.21
_exptl_crystal_size_min 0.2
_refine_diff_density_max 2.335
_refine_diff_density_min -1.994
_refine_diff_density_rms 0.270
_refine_ls_extinction_method none
_refine_ls_goodness_of_fit_ref 1.169
_refine_ls_hydrogen_treatment constr
_refine_ls_matrix_type full
_refine_ls_number_parameters 937
_refine_ls_number_reflns 12683
_refine_ls_number_restraints 960
_refine_ls_restrained_S_all 1.135
_refine_ls_R_factor_all 0.1918
_refine_ls_R_factor_gt 0.1769
_refine_ls_shift/su_max 0.001
_refine_ls_shift/su_mean 0.000
_refine_ls_structure_factor_coef Fsqd
_refine_ls_weighting_details 'w=1/[\s^2^(Fo^2^)+(0.0455P)^2^+252.3126P] where P=(Fo^2^+2Fc^2^)/3'
_refine_ls_weighting_scheme calc
_refine_ls_wR_factor_gt 0.4129
_refine_ls_wR_factor_ref 0.4202
_reflns_Friedel_coverage 0.000
_reflns_number_gt 10662
_reflns_number_total 12683
_reflns_threshold_expression 'I > 2\s(I)'
_cod_data_source_file c5dt03216d2.cif
_cod_data_source_block 1032884
_cod_depositor_comments
;
Adding full bibliography for 7037038--7037042.cif

2017-03-01
Z value and formula fixed to values more according to usual
chemical conventions.                 miguel
;
_cod_original_formula_sum 'C60 H76 Cl4 Fe2 N12 O24'
_cod_original_formula_weight 1602.82
_cod_original_formula_moiety '2(C30 H38 Fe N6 O4), 4(Cl O4)'
_cod_original_formula_units_Z 4
_cod_database_code 7037040
_chemical_oxdiff_formula 'C H O N Cl Fe'
_shelx_space_group_comment
;
The symmetry employed for this shelxl refinement is uniquely defined
by the following loop, which should always be used as a source of
symmetry information in preference to the above space-group names.
They are only intended as comments.
;
_olex2_refinement_description
;
1. Twinned data refinement
 Scales: 0.58(9) 0.37(3) 0.05(8)
2. Fixed Uiso
 At 1.2 times of:
  All C(H) groups, All C(H,H) groups
 At 1.5 times of:
  All C(H,H,H) groups
3. Rigid body (RIGU) restrains
 Cl4, O22, O23, O21, O24
 with sigma for 1-2 distances of 0.004 and sigma for 1-3 distances of 0.004
 Cl1, O11, O9, O12, O10
 with sigma for 1-2 distances of 0.004 and sigma for 1-3 distances of 0.004
 Cl2, O15, O14, O16, O13
 with sigma for 1-2 distances of 0.004 and sigma for 1-3 distances of 0.004
 C38, Fe2, N12, N11, N10, N8, N9, N7, C56, C58, C51, C55, C50, C48, C36, C40,
 C43, C41, C35, C33, O8, C57, C60, C59, C52, C54, O7, C49, C46, C47, C37, C39,
 C44, C42, C45, O6, O5, C34, C32, C31, C53
 with sigma for 1-2 distances of 0.001 and sigma for 1-3 distances of 0.001
 O2, Fe1, N5, N1, N2, N6, N3, N4, C25, C21, C3, C5, C6, C10, C26, C28, C11,
 C13, C18, C20, C24, C22, C1, C4, C2, O1, C7, C9, O4, C27, C29, C30, C15, C14,
 C12, C16, C17, C19, O3, C23, C8
 with sigma for 1-2 distances of 0.001 and sigma for 1-3 distances of 0.001
4.a Secondary CH2 refined with riding coordinates:
 C27(H27A,H27B), C49(H49A,H49B), C57(H57A,H57B), C4(H4A,H4B), C34(H34A,H34B),
 C42(H42A,H42B), C12(H12A,H12B), C19(H19A,H19B)
4.b Aromatic/amide H refined with riding coordinates:
 C52(H52), C37(H37), C23(H23), C8(H8), C54(H54), C38(H38), C9(H9), C24(H24),
 C39(H39), C22(H22), C53(H53), C7(H7)
4.c Idealised Me refined as rotating group:
 C15(H15A,H15B,H15C), C1(H1A,H1B,H1C), C44(H44A,H44B,H44C), C60(H60A,H60B,
 H60C), C59(H59A,H59B,H59C), C16(H16A,H16B,H16C), C14(H14A,H14B,H14C), C2(H2A,
 H2B,H2C), C17(H17A,H17B,H17C), C29(H29A,H29B,H29C), C30(H30A,H30B,H30C),
 C45(H45A,H45B,H45C), C46(H46A,H46B,H46C), C47(H47A,H47B,H47C), C32(H32A,H32B,
 H32C), C31(H31A,H31B,H31C)
;
_shelx_shelxl_version_number 2014/7
_olex2_submission_special_instructions 'No special instructions were received'

loop_
_space_group_symop_operation_xyz
'x, y, z'
'-x, y+1/2, -z+1/2'
'-x, -y, -z'
'x, -y-1/2, z-1/2'

loop_
_atom_site_label
_atom_site_type_symbol
_atom_site_fract_x
_atom_site_fract_y
_atom_site_fract_z
_atom_site_U_iso_or_equiv
_atom_site_adp_type
_atom_site_occupancy
_atom_site_site_symmetry_order
_atom_site_calc_flag
_atom_site_refinement_flags_posn
_atom_site_refinement_flags_adp
Fe1 Fe 0.91175(15) 0.30916(9) 0.38247(9) 0.0172(4) Uani 1 1 d . U
Fe2 Fe 0.59995(15) 0.80214(9) 0.38331(9) 0.0191(5) Uani 1 1 d . U
Cl1 Cl 0.4273(3) 0.12214(17) 0.33946(17) 0.0266(8) Uani 1 1 d . U
Cl3 Cl 0.0813(3) 0.61057(17) 0.31441(16) 0.0259(8) Uani 1 1 d . .
Cl2 Cl 0.4436(3) 0.48606(17) 0.39427(15) 0.0227(7) Uani 1 1 d . U
Cl4 Cl 0.0181(4) 0.9576(3) 0.39208(18) 0.0511(13) Uani 1 1 d . U
N12 N 0.6101(8) 0.7607(6) 0.4661(5) 0.0196(12) Uani 1 1 d . U
O18 O 0.0867(10) 0.6332(6) 0.3673(6) 0.047(4) Uani 1 1 d . .
O8 O 0.6751(8) 0.7772(5) 0.5493(4) 0.0234(18) Uani 1 1 d . U
O11 O 0.4868(9) 0.0814(6) 0.3065(5) 0.039(3) Uani 1 1 d . U
O4 O 0.8324(8) 0.2915(5) 0.5358(4) 0.0243(18) Uani 1 1 d . U
O6 O 0.2962(8) 0.8427(5) 0.3851(5) 0.028(2) Uani 1 1 d . U
O19 O 0.1405(10) 0.5512(6) 0.3106(6) 0.047(4) Uani 1 1 d . .
O9 O 0.4051(10) 0.1856(6) 0.3114(6) 0.049(3) Uani 1 1 d . U
N5 N 0.8246(9) 0.3725(5) 0.4111(5) 0.0198(12) Uani 1 1 d . U
O1 O 1.1997(7) 0.3484(5) 0.3879(5) 0.025(2) Uani 1 1 d . U
N11 N 0.6915(8) 0.8692(5) 0.4298(5) 0.0193(13) Uani 1 1 d . U
N10 N 0.6373(9) 0.8819(6) 0.3269(5) 0.0234(12) Uani 1 1 d . U
N8 N 0.4908(9) 0.7381(5) 0.3502(5) 0.0196(14) Uani 1 1 d . U
O3 O 0.8100(8) 0.4646(5) 0.2899(4) 0.028(2) Uani 1 1 d . U
O15 O 0.3808(9) 0.4878(5) 0.3484(5) 0.034(3) Uani 1 1 d . U
O2 O 0.8056(8) 0.1301(5) 0.3286(5) 0.031(2) Uani 1 1 d . U
N1 N 1.0395(9) 0.3543(5) 0.3988(5) 0.0198(11) Uani 1 1 d . U
O14 O 0.4834(9) 0.4196(6) 0.4022(5) 0.039(3) Uani 1 1 d . U
O5 O 0.6643(7) 0.6180(5) 0.3043(4) 0.0241(19) Uani 1 1 d . U
O16 O 0.3876(10) 0.5061(6) 0.4391(5) 0.042(3) Uani 1 1 d . U
N2 N 1.0001(9) 0.2423(5) 0.3563(5) 0.0192(13) Uani 1 1 d . U
N9 N 0.4579(9) 0.8493(6) 0.4025(5) 0.0215(12) Uani 1 1 d . U
O20 O -0.0182(9) 0.5939(6) 0.3007(5) 0.042(3) Uani 1 1 d . .
N6 N 0.9028(9) 0.2725(5) 0.4577(5) 0.0198(11) Uani 1 1 d . U
N3 N 0.8167(9) 0.2393(6) 0.3550(5) 0.0211(12) Uani 1 1 d . U
O7 O 0.7135(8) 0.9825(5) 0.3208(4) 0.0256(19) Uani 1 1 d . U
N4 N 0.8890(9) 0.3712(6) 0.3181(5) 0.0226(12) Uani 1 1 d . U
O12 O 0.3392(9) 0.0886(6) 0.3495(6) 0.044(3) Uani 1 1 d . U
O17 O 0.1131(10) 0.6634(6) 0.2798(5) 0.043(3) Uani 1 1 d . .
C52 C 0.7791(10) 0.9733(7) 0.4345(6) 0.020(2) Uani 1 1 d . U
H52 H 0.8042 1.0121 0.4173 0.024 Uiso 1 1 calc R .
O13 O 0.5227(9) 0.5333(6) 0.3882(5) 0.035(3) Uani 1 1 d . U
O10 O 0.4779(9) 0.1360(6) 0.3892(5) 0.039(3) Uani 1 1 d . U
C43 C 0.4130(11) 0.9090(7) 0.4318(7) 0.0236(14) Uani 1 1 d . U
C6 C 1.0940(10) 0.2530(7) 0.3607(6) 0.019(2) Uani 1 1 d . U
C56 C 0.6627(10) 0.7959(7) 0.4995(6) 0.019(2) Uani 1 1 d . U
C10 C 0.9630(11) 0.1828(6) 0.3386(6) 0.020(2) Uani 1 1 d . U
C25 C 0.8001(10) 0.3676(7) 0.4620(6) 0.019(2) Uani 1 1 d . U
C3 C 1.0801(11) 0.4174(7) 0.4253(6) 0.0226(14) Uani 1 1 d . U
C21 C 0.7878(10) 0.4231(6) 0.3799(6) 0.019(2) Uani 1 1 d . U
N7 N 0.6832(9) 0.7200(6) 0.3443(5) 0.0235(13) Uani 1 1 d . U
C5 C 1.1132(10) 0.3212(6) 0.3839(6) 0.020(2) Uani 1 1 d . U
C50 C 0.6916(10) 0.9282(6) 0.3496(6) 0.0178(19) Uani 1 1 d . U
C15 C 0.6665(11) 0.2649(7) 0.3019(7) 0.025(2) Uani 1 1 d . U
H15A H 0.6977 0.2503 0.2694 0.038 Uiso 1 1 calc GR .
H15B H 0.6761 0.3138 0.3069 0.038 Uiso 1 1 calc GR .
H15C H 0.5969 0.2551 0.2985 0.038 Uiso 1 1 calc GR .
C26 C 0.8447(10) 0.3083(6) 0.4873(6) 0.0169(19) Uani 1 1 d . U
C51 C 0.7245(11) 0.9252(7) 0.4058(6) 0.024(2) Uani 1 1 d . U
C58 C 0.5758(10) 0.7002(7) 0.4984(6) 0.0214(14) Uani 1 1 d . U
C48 C 0.6154(12) 0.9022(7) 0.2709(7) 0.0262(15) Uani 1 1 d . U
C1 C 1.0833(11) 0.4076(7) 0.4851(6) 0.026(2) Uani 1 1 d . U
H1A H 1.0172 0.4026 0.4973 0.038 Uiso 1 1 calc GR .
H1B H 1.1140 0.4470 0.5025 0.038 Uiso 1 1 calc GR .
H1C H 1.1208 0.3668 0.4943 0.038 Uiso 1 1 calc GR .
C27 C 0.9024(11) 0.2360(7) 0.5465(6) 0.0241(17) Uani 1 1 d . U
H27A H 0.8710 0.1977 0.5645 0.029 Uiso 1 1 calc R .
H27B H 0.9579 0.2520 0.5694 0.029 Uiso 1 1 calc R .
C49 C 0.6716(12) 0.9712(7) 0.2678(7) 0.0266(18) Uani 1 1 d . U
H49A H 0.7229 0.9683 0.2414 0.032 Uiso 1 1 calc R .
H49B H 0.6267 1.0084 0.2572 0.032 Uiso 1 1 calc R .
C44 C 0.4129(11) 0.8891(7) 0.4899(6) 0.026(2) Uani 1 1 d . U
H44A H 0.3874 0.9266 0.5107 0.038 Uiso 1 1 calc GR .
H44B H 0.4792 0.8787 0.5027 0.038 Uiso 1 1 calc GR .
H44C H 0.3719 0.8490 0.4939 0.038 Uiso 1 1 calc GR .
C35 C 0.6225(10) 0.6747(6) 0.3258(6) 0.018(2) Uani 1 1 d . U
C37 C 0.4498(10) 0.6322(7) 0.3081(6) 0.020(2) Uani 1 1 d . U
H37 H 0.4700 0.5915 0.2916 0.024 Uiso 1 1 calc R .
C57 C 0.6051(11) 0.7215(7) 0.5555(6) 0.0223(17) Uani 1 1 d . U
H57A H 0.5480 0.7372 0.5747 0.027 Uiso 1 1 calc R .
H57B H 0.6356 0.6833 0.5756 0.027 Uiso 1 1 calc R .
C4 C 1.1816(11) 0.4205(7) 0.4029(7) 0.0235(18) Uani 1 1 d . U
H4A H 1.1827 0.4506 0.3713 0.028 Uiso 1 1 calc R .
H4B H 1.2301 0.4365 0.4302 0.028 Uiso 1 1 calc R .
C23 C 0.6971(11) 0.4637(7) 0.4515(6) 0.024(2) Uani 1 1 d . U
H23 H 0.6512 0.4940 0.4655 0.029 Uiso 1 1 calc R .
C55 C 0.7081(10) 0.8589(7) 0.4808(6) 0.019(2) Uani 1 1 d . U
C8 C 1.1240(11) 0.1412(7) 0.3305(6) 0.023(3) Uani 1 1 d . U
H8 H 1.1666 0.1052 0.3224 0.028 Uiso 1 1 calc R .
C41 C 0.3838(11) 0.8174(7) 0.3820(6) 0.023(2) Uani 1 1 d . U
C60 C 0.4676(10) 0.6877(7) 0.4889(6) 0.023(2) Uani 1 1 d . U
H60A H 0.4322 0.7302 0.4933 0.034 Uiso 1 1 calc GR .
H60B H 0.4456 0.6543 0.5146 0.034 Uiso 1 1 calc GR .
H60C H 0.4553 0.6705 0.4525 0.034 Uiso 1 1 calc GR .
C34 C 0.7654(11) 0.6338(7) 0.3008(7) 0.0270(18) Uani 1 1 d . U
H34A H 0.7808 0.6453 0.2637 0.032 Uiso 1 1 calc R .
H34B H 0.8060 0.5949 0.3128 0.032 Uiso 1 1 calc R .
C54 C 0.7598(11) 0.9054(7) 0.5134(6) 0.022(2) Uani 1 1 d . U
H54 H 0.7700 0.8982 0.5507 0.026 Uiso 1 1 calc R .
C11 C 0.8568(10) 0.1842(6) 0.3396(6) 0.019(2) Uani 1 1 d . U
C13 C 0.7115(11) 0.2267(7) 0.3503(7) 0.0248(14) Uani 1 1 d . U
C42 C 0.3148(11) 0.9121(7) 0.4053(7) 0.0251(18) Uani 1 1 d . U
H42A H 0.2658 0.9253 0.4311 0.030 Uiso 1 1 calc R .
H42B H 0.3132 0.9452 0.3756 0.030 Uiso 1 1 calc R .
C38 C 0.3533(11) 0.6451(7) 0.3150(6) 0.022(3) Uani 1 1 d . U
H38 H 0.3058 0.6127 0.3036 0.026 Uiso 1 1 calc R .
C18 C 0.9257(12) 0.3817(7) 0.2634(7) 0.0271(15) Uani 1 1 d . U
C59 C 0.6357(11) 0.6386(7) 0.4811(7) 0.024(2) Uani 1 1 d . U
H59A H 0.6154 0.5982 0.5004 0.036 Uiso 1 1 calc GR .
H59B H 0.7047 0.6471 0.4892 0.036 Uiso 1 1 calc GR .
H59C H 0.6252 0.6313 0.4426 0.036 Uiso 1 1 calc GR .
C16 C 0.8828(13) 0.3278(8) 0.2274(7) 0.030(2) Uani 1 1 d . U
H16A H 0.9040 0.2831 0.2403 0.046 Uiso 1 1 calc GR .
H16B H 0.9045 0.3346 0.1910 0.046 Uiso 1 1 calc GR .
H16C H 0.8119 0.3305 0.2272 0.046 Uiso 1 1 calc GR .
C14 C 0.6603(11) 0.2474(8) 0.4002(7) 0.027(2) Uani 1 1 d . U
H14A H 0.6989 0.2331 0.4319 0.041 Uiso 1 1 calc GR .
H14B H 0.5965 0.2256 0.4002 0.041 Uiso 1 1 calc GR .
H14C H 0.6523 0.2967 0.4007 0.041 Uiso 1 1 calc GR .
C9 C 1.0258(11) 0.1313(7) 0.3256(6) 0.024(3) Uani 1 1 d . U
H9 H 1.0007 0.0890 0.3132 0.028 Uiso 1 1 calc R .
C12 C 0.7056(11) 0.1491(7) 0.3421(7) 0.0261(18) Uani 1 1 d . U
H12A H 0.6865 0.1260 0.3751 0.031 Uiso 1 1 calc R .
H12B H 0.6586 0.1375 0.3127 0.031 Uiso 1 1 calc R .
C28 C 0.9353(11) 0.2149(7) 0.4924(6) 0.0228(14) Uani 1 1 d . U
C2 C 1.0217(11) 0.4798(7) 0.4095(7) 0.023(2) Uani 1 1 d . U
H2A H 0.9557 0.4753 0.4220 0.034 Uiso 1 1 calc GR .
H2B H 1.0192 0.4845 0.3705 0.034 Uiso 1 1 calc GR .
H2C H 1.0524 0.5200 0.4257 0.034 Uiso 1 1 calc GR .
C36 C 0.5167(10) 0.6800(6) 0.3260(6) 0.020(2) Uani 1 1 d . U
C17 C 1.0333(12) 0.3848(8) 0.2632(7) 0.030(2) Uani 1 1 d . U
H17A H 1.0605 0.3413 0.2753 0.045 Uiso 1 1 calc GR .
H17B H 1.0568 0.4209 0.2873 0.045 Uiso 1 1 calc GR .
H17C H 1.0534 0.3943 0.2269 0.045 Uiso 1 1 calc GR .
C24 C 0.7361(10) 0.4141(7) 0.4844(6) 0.020(2) Uani 1 1 d . U
H24 H 0.7204 0.4114 0.5209 0.024 Uiso 1 1 calc R .
C39 C 0.3244(11) 0.7061(7) 0.3388(7) 0.028(3) Uani 1 1 d . U
H39 H 0.2581 0.7164 0.3437 0.033 Uiso 1 1 calc R .
C20 C 0.8283(11) 0.4179(7) 0.3280(6) 0.023(2) Uani 1 1 d . U
C22 C 0.7217(11) 0.4714(7) 0.3989(6) 0.024(2) Uani 1 1 d . U
H22 H 0.6959 0.5068 0.3770 0.029 Uiso 1 1 calc R .
C40 C 0.3977(10) 0.7502(6) 0.3548(6) 0.019(2) Uani 1 1 d . U
C29 C 1.0458(11) 0.2056(7) 0.4915(6) 0.025(2) Uani 1 1 d . U
H29A H 1.0774 0.2501 0.4923 0.037 Uiso 1 1 calc GR .
H29B H 1.0622 0.1815 0.4589 0.037 Uiso 1 1 calc GR .
H29C H 1.0683 0.1793 0.5228 0.037 Uiso 1 1 calc GR .
C30 C 0.8812(12) 0.1493(7) 0.4747(6) 0.025(2) Uani 1 1 d . U
H30A H 0.9019 0.1118 0.4982 0.037 Uiso 1 1 calc GR .
H30B H 0.8964 0.1384 0.4378 0.037 Uiso 1 1 calc GR .
H30C H 0.8112 0.1561 0.4768 0.037 Uiso 1 1 calc GR .
C45 C 0.4742(11) 0.9723(7) 0.4242(7) 0.025(2) Uani 1 1 d . U
H45A H 0.4852 0.9785 0.3861 0.038 Uiso 1 1 calc GR .
H45B H 0.5367 0.9672 0.4438 0.038 Uiso 1 1 calc GR .
H45C H 0.4401 1.0119 0.4377 0.038 Uiso 1 1 calc GR .
C53 C 0.7956(12) 0.9631(7) 0.4880(7) 0.027(3) Uani 1 1 d . U
H53 H 0.8319 0.9956 0.5084 0.032 Uiso 1 1 calc R .
C7 C 1.1624(11) 0.2042(6) 0.3474(6) 0.020(2) Uani 1 1 d . U
H7 H 1.2301 0.2128 0.3496 0.024 Uiso 1 1 calc R .
C46 C 0.5055(12) 0.9084(8) 0.2631(7) 0.028(2) Uani 1 1 d . U
H46A H 0.4759 0.8635 0.2662 0.042 Uiso 1 1 calc GR .
H46B H 0.4893 0.9272 0.2276 0.042 Uiso 1 1 calc GR .
H46C H 0.4807 0.9385 0.2905 0.042 Uiso 1 1 calc GR .
C47 C 0.6569(12) 0.8515(7) 0.2327(7) 0.029(2) Uani 1 1 d . U
H47A H 0.7271 0.8478 0.2398 0.043 Uiso 1 1 calc GR .
H47B H 0.6440 0.8667 0.1959 0.043 Uiso 1 1 calc GR .
H47C H 0.6266 0.8072 0.2378 0.043 Uiso 1 1 calc GR .
C33 C 0.7829(11) 0.6956(7) 0.3382(7) 0.0264(15) Uani 1 1 d . U
C32 C 0.8434(11) 0.7496(8) 0.3135(7) 0.030(2) Uani 1 1 d . U
H32A H 0.8248 0.7539 0.2755 0.044 Uiso 1 1 calc GR .
H32B H 0.9120 0.7372 0.3175 0.044 Uiso 1 1 calc GR .
H32C H 0.8327 0.7929 0.3315 0.044 Uiso 1 1 calc GR .
C31 C 0.8240(12) 0.6723(8) 0.3911(7) 0.029(2) Uani 1 1 d . U
H31A H 0.8215 0.7095 0.4169 0.044 Uiso 1 1 calc GR .
H31B H 0.8915 0.6582 0.3875 0.044 Uiso 1 1 calc GR .
H31C H 0.7861 0.6339 0.4036 0.044 Uiso 1 1 calc GR .
C19 C 0.8774(13) 0.4502(8) 0.2494(7) 0.0290(18) Uani 1 1 d . U
H19A H 0.9270 0.4864 0.2484 0.035 Uiso 1 1 calc R .
H19B H 0.8433 0.4477 0.2140 0.035 Uiso 1 1 calc R .
O22 O -0.0452(11) 0.9779(6) 0.3498(5) 0.046(3) Uani 1 1 d . U
O23 O 0.0041(11) 0.9864(10) 0.4410(6) 0.069(4) Uani 1 1 d . U
O21 O 0.1153(14) 0.9775(13) 0.3794(8) 0.096(5) Uani 1 1 d . U
O24 O 0.002(2) 0.8878(11) 0.3995(9) 0.115(6) Uani 1 1 d . U

loop_
_atom_site_aniso_label
_atom_site_aniso_U_11
_atom_site_aniso_U_22
_atom_site_aniso_U_33
_atom_site_aniso_U_23
_atom_site_aniso_U_13
_atom_site_aniso_U_12
Fe1 0.0200(9) 0.0022(7) 0.0294(10) -0.0002(6) 0.0016(7) 0.0009(6)
Fe2 0.0197(9) 0.0037(8) 0.0337(11) -0.0007(7) 0.0000(7) -0.0010(6)
Cl1 0.0261(18) 0.0091(15) 0.045(2) 0.0021(14) 0.0028(16) 0.0035(13)
Cl3 0.0253(18) 0.0103(16) 0.042(2) 0.0027(14) -0.0024(16) 0.0001(13)
Cl2 0.0259(18) 0.0117(15) 0.0305(19) 0.0010(13) 0.0022(14) -0.0006(13)
Cl4 0.053(3) 0.072(3) 0.028(2) 0.005(2) 0.003(2) 0.041(3)
N12 0.018(2) 0.0053(19) 0.0350(17) -0.0001(13) 0.0006(14) -0.0016(17)
O18 0.058(9) 0.018(6) 0.065(9) 0.007(6) -0.012(7) -0.016(6)
O8 0.024(4) 0.010(3) 0.036(2) 0.0011(17) -0.0006(19) -0.006(3)
O11 0.036(6) 0.022(5) 0.059(6) -0.002(5) 0.008(5) 0.005(4)
O4 0.030(4) 0.012(3) 0.0317(19) 0.0009(18) 0.0038(19) 0.005(3)
O6 0.0227(19) 0.009(2) 0.052(5) -0.009(3) -0.0008(19) 0.0008(15)
O19 0.046(8) 0.015(6) 0.080(10) 0.015(6) 0.019(7) 0.012(5)
O9 0.055(7) 0.017(5) 0.075(8) 0.012(5) 0.000(6) 0.006(4)
N5 0.023(2) 0.0055(18) 0.0313(17) -0.0012(13) 0.0008(14) 0.0009(17)
O1 0.0227(18) 0.007(2) 0.046(5) -0.005(3) 0.0030(18) -0.0008(15)
N11 0.019(3) 0.0050(18) 0.0344(17) -0.0010(13) 0.0019(15) -0.0009(18)
N10 0.027(3) 0.0075(18) 0.0359(19) 0.0004(13) 0.0006(15) -0.0023(17)
N8 0.0211(16) 0.0046(18) 0.033(3) 0.0000(19) 0.0002(14) -0.0002(12)
O3 0.037(4) 0.012(3) 0.034(2) 0.003(2) 0.003(2) 0.007(3)
O15 0.043(6) 0.012(5) 0.047(5) 0.000(4) -0.009(4) -0.004(4)
O2 0.025(2) 0.009(2) 0.059(7) -0.009(3) 0.005(2) -0.0021(16)
N1 0.0218(15) 0.0045(17) 0.033(3) -0.0003(16) 0.0014(14) 0.0000(12)
O14 0.038(6) 0.022(4) 0.059(7) 0.008(4) 0.006(5) 0.007(4)
O5 0.024(2) 0.009(2) 0.039(5) -0.004(3) 0.001(2) 0.0026(17)
O16 0.057(7) 0.022(5) 0.048(5) 0.002(4) 0.014(5) 0.007(5)
N2 0.0225(15) 0.0042(16) 0.031(3) -0.0001(16) 0.0019(14) 0.0008(11)
N9 0.0219(16) 0.0058(19) 0.037(3) -0.0017(17) 0.0007(14) -0.0006(12)
O20 0.036(7) 0.033(7) 0.057(9) 0.005(6) 0.000(6) -0.011(6)
N6 0.023(2) 0.0058(19) 0.0307(16) -0.0007(13) 0.0015(14) 0.0001(16)
N3 0.0233(16) 0.0064(16) 0.034(3) -0.0021(15) 0.0015(15) 0.0000(12)
O7 0.030(4) 0.009(2) 0.037(2) 0.0022(18) 0.000(2) -0.004(3)
N4 0.028(2) 0.0073(19) 0.0324(17) 0.0010(13) 0.0014(15) 0.0024(16)
O12 0.031(5) 0.034(6) 0.066(8) 0.002(5) 0.002(5) -0.006(4)
O17 0.060(9) 0.020(6) 0.051(8) 0.013(5) 0.001(7) -0.006(6)
C52 0.020(5) 0.006(3) 0.035(3) -0.0010(19) 0.004(2) -0.002(3)
O13 0.034(5) 0.020(5) 0.050(7) 0.005(4) 0.000(4) -0.005(4)
O10 0.048(6) 0.016(5) 0.053(5) -0.002(4) -0.004(4) 0.000(5)
C43 0.023(2) 0.007(2) 0.041(3) -0.004(2) 0.002(2) -0.0005(16)
C6 0.0225(17) 0.005(2) 0.029(6) 0.001(3) 0.0018(16) 0.0006(12)
C56 0.016(4) 0.005(2) 0.0346(19) -0.0007(15) 0.0015(18) -0.001(3)
C10 0.0239(18) 0.0047(19) 0.033(6) -0.001(3) 0.0022(17) 0.0002(13)
C25 0.021(4) 0.005(3) 0.0308(19) -0.0020(16) 0.000(2) -0.002(3)
C3 0.022(2) 0.006(2) 0.040(3) -0.0040(19) 0.002(2) -0.0010(16)
C21 0.020(4) 0.004(3) 0.032(2) -0.0017(17) -0.002(2) -0.002(3)
N7 0.0233(18) 0.0090(18) 0.038(3) -0.0031(17) 0.0016(16) 0.0002(13)
C5 0.0219(17) 0.005(2) 0.032(6) 0.000(3) 0.0013(17) 0.0006(13)
C50 0.016(4) 0.003(2) 0.035(2) -0.0018(15) 0.005(2) 0.004(3)
C15 0.024(4) 0.011(4) 0.041(4) -0.005(3) 0.000(2) -0.001(3)
C26 0.017(4) 0.004(2) 0.0298(18) -0.0030(16) -0.0009(19) -0.004(3)
C51 0.028(5) 0.008(2) 0.036(2) 0.0006(16) 0.001(2) -0.006(3)
C58 0.022(3) 0.006(2) 0.036(2) 0.0009(17) 0.001(2) -0.0030(19)
C48 0.033(3) 0.010(3) 0.036(2) 0.0016(16) -0.0010(18) -0.004(2)
C1 0.026(4) 0.011(4) 0.039(3) -0.003(2) 0.002(2) -0.003(3)
C27 0.030(4) 0.011(3) 0.032(2) 0.0006(18) 0.0023(19) 0.004(3)
C49 0.033(4) 0.010(3) 0.037(2) 0.0018(18) -0.001(2) -0.003(3)
C44 0.026(4) 0.010(4) 0.041(3) -0.004(2) 0.002(2) -0.002(3)
C35 0.0227(18) 0.005(2) 0.027(5) 0.002(3) 0.0009(16) 0.0009(13)
C37 0.023(2) 0.004(2) 0.033(6) 0.001(3) 0.000(2) 0.0000(17)
C57 0.022(4) 0.008(3) 0.036(2) 0.0007(17) 0.0009(19) -0.004(3)
C4 0.023(2) 0.006(2) 0.042(4) -0.003(2) 0.003(2) -0.0008(16)
C23 0.028(5) 0.010(3) 0.035(3) -0.002(2) 0.002(3) 0.003(4)
C55 0.017(4) 0.005(2) 0.0344(19) -0.0011(15) 0.0021(18) 0.000(3)
C8 0.025(2) 0.007(2) 0.038(7) -0.002(3) 0.002(2) 0.0014(17)
C41 0.0220(17) 0.007(2) 0.041(6) -0.004(3) 0.0002(17) 0.0001(13)
C60 0.023(3) 0.008(4) 0.037(4) 0.000(3) 0.001(2) -0.003(2)
C34 0.024(2) 0.014(3) 0.043(4) -0.005(3) 0.002(2) 0.0017(18)
C54 0.023(5) 0.008(3) 0.034(2) -0.0005(19) 0.002(2) -0.005(3)
C11 0.0239(18) 0.0053(18) 0.028(6) 0.000(2) 0.0015(17) -0.0001(13)
C13 0.0234(19) 0.010(2) 0.041(4) -0.005(2) 0.0015(17) -0.0007(14)
C42 0.024(2) 0.008(2) 0.043(4) -0.005(2) 0.001(2) 0.0002(17)
C38 0.023(2) 0.005(3) 0.038(7) -0.002(3) 0.000(2) -0.0005(18)
C18 0.036(3) 0.012(3) 0.034(2) 0.0031(17) 0.0048(19) 0.006(2)
C59 0.026(4) 0.007(2) 0.038(4) 0.001(2) 0.002(3) -0.001(2)
C16 0.041(4) 0.014(3) 0.036(3) 0.001(3) 0.002(3) 0.006(3)
C14 0.025(3) 0.014(4) 0.042(4) -0.006(3) 0.003(2) -0.001(3)
C9 0.025(2) 0.006(2) 0.039(7) -0.003(3) 0.002(2) 0.0014(17)
C12 0.025(2) 0.010(2) 0.043(5) -0.004(2) 0.002(2) -0.0011(16)
C28 0.028(3) 0.008(2) 0.032(2) 0.0010(17) 0.0024(19) 0.003(2)
C2 0.021(3) 0.006(2) 0.040(5) -0.003(2) 0.002(3) -0.002(2)
C36 0.0225(19) 0.004(2) 0.032(6) 0.000(3) 0.0008(17) 0.0002(13)
C17 0.036(3) 0.016(4) 0.038(4) 0.003(3) 0.005(2) 0.005(2)
C24 0.020(4) 0.006(3) 0.034(3) -0.004(2) 0.000(2) -0.003(3)
C39 0.022(2) 0.009(3) 0.053(8) -0.009(4) 0.001(2) -0.0008(17)
C20 0.028(4) 0.008(3) 0.032(2) 0.0005(19) 0.001(2) 0.003(3)
C22 0.027(5) 0.009(3) 0.036(3) -0.001(2) 0.002(3) 0.003(3)
C40 0.0209(17) 0.004(2) 0.032(5) 0.001(3) 0.0001(16) -0.0001(13)
C29 0.029(3) 0.011(4) 0.034(4) 0.000(3) 0.002(2) 0.004(2)
C30 0.031(4) 0.009(2) 0.034(4) 0.000(2) 0.003(3) 0.001(2)
C45 0.026(4) 0.008(2) 0.041(5) -0.003(3) 0.001(3) -0.002(2)
C53 0.034(6) 0.011(3) 0.036(3) 0.000(2) 0.001(3) -0.010(4)
C7 0.024(2) 0.006(2) 0.030(6) 0.001(3) 0.002(2) 0.0017(17)
C46 0.033(3) 0.013(4) 0.039(4) 0.002(3) -0.002(2) -0.003(2)
C47 0.037(4) 0.012(3) 0.038(3) 0.000(2) 0.000(3) -0.002(3)
C33 0.023(2) 0.014(2) 0.042(4) -0.005(2) 0.0015(17) 0.0014(15)
C32 0.028(3) 0.016(3) 0.045(5) -0.004(3) 0.004(3) -0.001(2)
C31 0.026(4) 0.019(4) 0.043(4) -0.003(3) 0.001(2) 0.003(3)
C19 0.039(4) 0.013(3) 0.035(3) 0.003(2) 0.005(2) 0.007(2)
O22 0.066(7) 0.020(6) 0.051(6) 0.003(5) -0.013(5) 0.002(5)
O23 0.046(8) 0.112(11) 0.049(6) -0.016(6) 0.001(5) 0.005(8)
O21 0.062(6) 0.155(15) 0.071(10) 0.005(9) 0.006(6) 0.022(7)
O24 0.178(16) 0.076(6) 0.091(12) 0.020(6) -0.007(11) 0.027(6)

loop_
_atom_type_symbol
_atom_type_description
_atom_type_scat_dispersion_real
_atom_type_scat_dispersion_imag
_atom_type_scat_source
C C 0.0033 0.0016 'International Tables Vol C Tables 4.2.6.8 and 6.1.1.4'
H H 0.0000 0.0000 'International Tables Vol C Tables 4.2.6.8 and 6.1.1.4'
Cl Cl 0.1484 0.1585 'International Tables Vol C Tables 4.2.6.8 and 6.1.1.4'
Fe Fe 0.3463 0.8444 'International Tables Vol C Tables 4.2.6.8 and 6.1.1.4'
N N 0.0061 0.0033 'International Tables Vol C Tables 4.2.6.8 and 6.1.1.4'
O O 0.0106 0.0060 'International Tables Vol C Tables 4.2.6.8 and 6.1.1.4'

loop_
_geom_angle_atom_site_label_1
_geom_angle_atom_site_label_2
_geom_angle_atom_site_label_3
_geom_angle
N5 Fe1 N1 101.4(5)
N5 Fe1 N2 177.4(5)
N5 Fe1 N6 79.6(5)
N5 Fe1 N3 99.6(5)
N5 Fe1 N4 79.9(5)
N1 Fe1 N6 93.2(5)
N1 Fe1 N3 159.1(5)
N1 Fe1 N4 90.0(5)
N2 Fe1 N1 79.0(5)
N2 Fe1 N6 97.9(5)
N2 Fe1 N3 80.1(5)
N2 Fe1 N4 102.7(5)
N6 Fe1 N4 159.4(5)
N3 Fe1 N6 90.5(5)
N3 Fe1 N4 93.7(5)
N12 Fe2 N9 88.5(5)
N12 Fe2 N7 97.4(5)
N11 Fe2 N12 73.0(4)
N11 Fe2 N10 76.0(5)
N11 Fe2 N9 97.4(4)
N11 Fe2 N7 112.5(5)
N10 Fe2 N12 148.9(5)
N10 Fe2 N9 94.1(5)
N10 Fe2 N7 95.7(5)
N8 Fe2 N12 99.3(4)
N8 Fe2 N11 168.5(5)
N8 Fe2 N10 111.1(5)
N8 Fe2 N9 73.5(4)
N8 Fe2 N7 76.5(5)
N7 Fe2 N9 149.9(4)
O11 Cl1 O9 108.4(8)
O12 Cl1 O11 110.9(8)
O12 Cl1 O9 108.8(8)
O12 Cl1 O10 109.1(8)
O10 Cl1 O11 109.7(8)
O10 Cl1 O9 109.9(8)
O18 Cl3 O19 108.4(9)
O18 Cl3 O20 108.2(8)
O18 Cl3 O17 109.6(8)
O19 Cl3 O20 109.8(8)
O19 Cl3 O17 111.3(8)
O17 Cl3 O20 109.6(8)
O15 Cl2 O14 110.8(7)
O15 Cl2 O16 107.2(8)
O15 Cl2 O13 109.8(7)
O14 Cl2 O16 110.9(8)
O14 Cl2 O13 108.4(7)
O16 Cl2 O13 109.7(8)
O22 Cl4 O21 108.1(11)
O22 Cl4 O24 106.3(12)
O23 Cl4 O22 116.7(10)
O23 Cl4 O21 104.5(12)
O23 Cl4 O24 104.9(13)
O24 Cl4 O21 116.8(16)
C56 N12 Fe2 114.8(10)
C56 N12 C58 104.8(12)
C58 N12 Fe2 140.4(9)
C56 O8 C57 104.5(11)
C26 O4 C27 104.7(11)
C41 O6 C42 103.0(11)
C25 N5 Fe1 120.3(9)
C25 N5 C21 120.0(12)
C21 N5 Fe1 119.7(10)
C5 O1 C4 104.4(11)
C51 N11 Fe2 117.8(10)
C55 N11 Fe2 120.8(9)
C55 N11 C51 121.1(13)
C50 N10 Fe2 111.6(10)
C50 N10 C48 108.5(12)
C48 N10 Fe2 139.7(9)
C36 N8 Fe2 119.1(9)
C40 N8 Fe2 122.8(9)
C40 N8 C36 118.0(12)
C20 O3 C19 105.0(11)
C11 O2 C12 104.2(11)
C3 N1 Fe1 139.9(9)
C5 N1 Fe1 114.7(9)
C5 N1 C3 105.4(12)
C35 O5 C34 105.8(11)
C6 N2 Fe1 119.8(9)
C6 N2 C10 121.8(12)
C10 N2 Fe1 118.1(10)
C43 N9 Fe2 142.9(9)
C41 N9 Fe2 113.5(10)
C41 N9 C43 103.6(12)
C26 N6 Fe1 113.2(9)
C26 N6 C28 104.8(12)
C28 N6 Fe1 141.9(10)
C11 N3 Fe1 113.6(10)
C11 N3 C13 105.6(11)
C13 N3 Fe1 140.5(9)
C50 O7 C49 106.4(11)
C18 N4 Fe1 139.5(9)
C20 N4 Fe1 111.2(11)
C20 N4 C18 109.2(12)
C51 C52 H52 121.0
C53 C52 H52 121.0
C53 C52 C51 118.0(13)
C44 C43 N9 106.2(11)
C44 C43 C45 111.0(13)
C42 C43 N9 101.4(11)
C42 C43 C44 113.9(13)
C42 C43 C45 114.2(13)
C45 C43 N9 109.4(12)
N2 C6 C5 109.7(12)
N2 C6 C7 122.8(13)
C7 C6 C5 127.4(13)
N12 C56 O8 121.1(12)
N12 C56 C55 118.9(14)
O8 C56 C55 120.0(12)
N2 C10 C11 110.1(12)
N2 C10 C9 119.0(13)
C9 C10 C11 130.8(13)
N5 C25 C26 110.7(12)
N5 C25 C24 121.4(13)
C24 C25 C26 127.8(14)
N1 C3 C1 109.0(12)
N1 C3 C4 101.5(11)
N1 C3 C2 111.9(12)
C1 C3 C4 112.3(13)
C1 C3 C2 110.9(13)
C2 C3 C4 110.9(12)
N5 C21 C20 108.6(12)
N5 C21 C22 122.1(14)
C22 C21 C20 129.2(13)
C35 N7 Fe2 108.6(10)
C35 N7 C33 109.2(12)
C33 N7 Fe2 141.5(10)
O1 C5 C6 123.2(12)
N1 C5 O1 120.2(12)
N1 C5 C6 116.6(13)
N10 C50 O7 117.8(13)
N10 C50 C51 123.0(13)
O7 C50 C51 119.1(12)
H15A C15 H15B 109.5
H15A C15 H15C 109.5
H15B C15 H15C 109.5
C13 C15 H15A 109.5
C13 C15 H15B 109.5
C13 C15 H15C 109.5
O4 C26 N6 120.3(12)
O4 C26 C25 123.5(13)
N6 C26 C25 116.2(13)
N11 C51 C52 121.0(14)
N11 C51 C50 111.5(12)
C52 C51 C50 127.4(13)
N12 C58 C57 101.9(11)
N12 C58 C59 106.5(11)
C57 C58 C59 110.9(12)
C60 C58 N12 111.5(11)
C60 C58 C57 114.3(13)
C60 C58 C59 111.2(12)
N10 C48 C49 101.5(12)
N10 C48 C46 107.8(13)
N10 C48 C47 110.6(12)
C46 C48 C49 114.5(12)
C47 C48 C49 110.0(13)
C47 C48 C46 111.9(13)
C3 C1 H1A 109.5
C3 C1 H1B 109.5
C3 C1 H1C 109.5
H1A C1 H1B 109.5
H1A C1 H1C 109.5
H1B C1 H1C 109.5
O4 C27 H27A 110.7
O4 C27 H27B 110.7
O4 C27 C28 105.1(12)
H27A C27 H27B 108.8
C28 C27 H27A 110.7
C28 C27 H27B 110.7
O7 C49 C48 105.6(12)
O7 C49 H49A 110.6
O7 C49 H49B 110.6
C48 C49 H49A 110.6
C48 C49 H49B 110.6
H49A C49 H49B 108.7
C43 C44 H44A 109.5
C43 C44 H44B 109.5
C43 C44 H44C 109.5
H44A C44 H44B 109.5
H44A C44 H44C 109.5
H44B C44 H44C 109.5
O5 C35 C36 119.6(12)
N7 C35 O5 115.1(13)
N7 C35 C36 125.3(13)
C38 C37 H37 121.0
C38 C37 C36 118.0(13)
C36 C37 H37 121.0
O8 C57 C58 104.8(11)
O8 C57 H57A 110.8
O8 C57 H57B 110.8
C58 C57 H57A 110.8
C58 C57 H57B 110.8
H57A C57 H57B 108.9
O1 C4 C3 102.6(11)
O1 C4 H4A 111.2
O1 C4 H4B 111.2
C3 C4 H4A 111.2
C3 C4 H4B 111.2
H4A C4 H4B 109.2
C24 C23 H23 118.5
C24 C23 C22 122.9(14)
C22 C23 H23 118.5
N11 C55 C56 112.5(12)
N11 C55 C54 122.1(13)
C54 C55 C56 125.3(14)
C9 C8 H8 119.6
C9 C8 C7 120.7(13)
C7 C8 H8 119.6
O6 C41 C40 119.7(12)
N9 C41 O6 120.6(13)
N9 C41 C40 119.7(13)
C58 C60 H60A 109.5
C58 C60 H60B 109.5
C58 C60 H60C 109.5
H60A C60 H60B 109.5
H60A C60 H60C 109.5
H60B C60 H60C 109.5
O5 C34 H34A 110.7
O5 C34 H34B 110.7
O5 C34 C33 105.1(12)
H34A C34 H34B 108.8
C33 C34 H34A 110.7
C33 C34 H34B 110.7
C55 C54 H54 121.7
C55 C54 C53 116.6(14)
C53 C54 H54 121.7
O2 C11 C10 121.0(12)
N3 C11 O2 121.3(13)
N3 C11 C10 117.6(12)
N3 C13 C15 110.2(12)
N3 C13 C14 112.4(13)
N3 C13 C12 102.9(11)
C15 C13 C12 111.3(13)
C14 C13 C15 109.3(12)
C14 C13 C12 110.6(13)
O6 C42 C43 104.9(11)
O6 C42 H42A 110.8
O6 C42 H42B 110.8
C43 C42 H42A 110.8
C43 C42 H42B 110.8
H42A C42 H42B 108.8
C37 C38 H38 119.8
C37 C38 C39 120.3(13)
C39 C38 H38 119.8
N4 C18 C16 108.3(13)
N4 C18 C19 99.7(12)
C16 C18 C19 109.2(13)
C17 C18 N4 112.7(13)
C17 C18 C16 113.4(14)
C17 C18 C19 112.7(13)
C58 C59 H59A 109.5
C58 C59 H59B 109.5
C58 C59 H59C 109.5
H59A C59 H59B 109.5
H59A C59 H59C 109.5
H59B C59 H59C 109.5
C18 C16 H16A 109.5
C18 C16 H16B 109.5
C18 C16 H16C 109.5
H16A C16 H16B 109.5
H16A C16 H16C 109.5
H16B C16 H16C 109.5
C13 C14 H14A 109.5
C13 C14 H14B 109.5
C13 C14 H14C 109.5
H14A C14 H14B 109.5
H14A C14 H14C 109.5
H14B C14 H14C 109.5
C10 C9 H9 120.0
C8 C9 C10 120.1(13)
C8 C9 H9 120.0
O2 C12 C13 103.7(11)
O2 C12 H12A 111.0
O2 C12 H12B 111.0
C13 C12 H12A 111.0
C13 C12 H12B 111.0
H12A C12 H12B 109.0
N6 C28 C27 102.7(11)
N6 C28 C29 111.0(12)
N6 C28 C30 109.9(12)
C27 C28 C29 112.5(13)
C27 C28 C30 109.2(13)
C29 C28 C30 111.2(12)
C3 C2 H2A 109.5
C3 C2 H2B 109.5
C3 C2 H2C 109.5
H2A C2 H2B 109.5
H2A C2 H2C 109.5
H2B C2 H2C 109.5
N8 C36 C35 110.2(12)
N8 C36 C37 122.6(13)
C37 C36 C35 127.0(13)
C18 C17 H17A 109.5
C18 C17 H17B 109.5
C18 C17 H17C 109.5
H17A C17 H17B 109.5
H17A C17 H17C 109.5
H17B C17 H17C 109.5
C25 C24 H24 121.2
C23 C24 C25 117.5(14)
C23 C24 H24 121.2
C38 C39 H39 121.8
C40 C39 C38 116.3(14)
C40 C39 H39 121.8
O3 C20 C21 121.7(12)
N4 C20 O3 117.6(14)
N4 C20 C21 120.5(13)
C21 C22 H22 122.1
C23 C22 C21 115.8(13)
C23 C22 H22 122.1
N8 C40 C41 110.0(12)
N8 C40 C39 124.6(13)
C39 C40 C41 125.4(13)
C28 C29 H29A 109.5
C28 C29 H29B 109.5
C28 C29 H29C 109.5
H29A C29 H29B 109.5
H29A C29 H29C 109.5
H29B C29 H29C 109.5
C28 C30 H30A 109.5
C28 C30 H30B 109.5
C28 C30 H30C 109.5
H30A C30 H30B 109.5
H30A C30 H30C 109.5
H30B C30 H30C 109.5
C43 C45 H45A 109.5
C43 C45 H45B 109.5
C43 C45 H45C 109.5
H45A C45 H45B 109.5
H45A C45 H45C 109.5
H45B C45 H45C 109.5
C52 C53 C54 121.2(14)
C52 C53 H53 119.4
C54 C53 H53 119.4
C6 C7 C8 115.5(13)
C6 C7 H7 122.2
C8 C7 H7 122.2
C48 C46 H46A 109.5
C48 C46 H46B 109.5
C48 C46 H46C 109.5
H46A C46 H46B 109.5
H46A C46 H46C 109.5
H46B C46 H46C 109.5
C48 C47 H47A 109.5
C48 C47 H47B 109.5
C48 C47 H47C 109.5
H47A C47 H47B 109.5
H47A C47 H47C 109.5
H47B C47 H47C 109.5
N7 C33 C34 101.4(12)
N7 C33 C32 110.4(12)
N7 C33 C31 109.3(13)
C32 C33 C34 112.6(14)
C31 C33 C34 109.8(13)
C31 C33 C32 112.7(13)
C33 C32 H32A 109.5
C33 C32 H32B 109.5
C33 C32 H32C 109.5
H32A C32 H32B 109.5
H32A C32 H32C 109.5
H32B C32 H32C 109.5
C33 C31 H31A 109.5
C33 C31 H31B 109.5
C33 C31 H31C 109.5
H31A C31 H31B 109.5
H31A C31 H31C 109.5
H31B C31 H31C 109.5
O3 C19 C18 107.5(12)
O3 C19 H19A 110.2
O3 C19 H19B 110.2
C18 C19 H19A 110.2
C18 C19 H19B 110.2
H19A C19 H19B 108.5

loop_
_geom_bond_atom_site_label_1
_geom_bond_atom_site_label_2
_geom_bond_distance
Fe1 N5 1.896(12)
Fe1 N1 2.004(12)
Fe1 N2 1.930(12)
Fe1 N6 2.027(13)
Fe1 N3 2.006(12)
Fe1 N4 2.039(12)
Fe2 N12 2.229(13)
Fe2 N11 2.142(12)
Fe2 N10 2.192(13)
Fe2 N8 2.110(12)
Fe2 N9 2.242(12)
Fe2 N7 2.236(12)
Cl1 O11 1.435(12)
Cl1 O9 1.462(12)
Cl1 O12 1.417(13)
Cl1 O10 1.429(13)
Cl3 O18 1.399(15)
Cl3 O19 1.434(12)
Cl3 O20 1.441(13)
Cl3 O17 1.437(12)
Cl2 O15 1.411(12)
Cl2 O14 1.433(12)
Cl2 O16 1.446(13)
Cl2 O13 1.449(12)
Cl4 O22 1.402(13)
Cl4 O23 1.372(16)
Cl4 O21 1.45(2)
Cl4 O24 1.41(2)
N12 C56 1.288(18)
N12 C58 1.529(17)
O8 C56 1.307(18)
O8 C57 1.476(16)
O4 C26 1.278(18)
O4 C27 1.476(17)
O6 C41 1.314(18)
O6 C42 1.479(16)
N5 C25 1.337(19)
N5 C21 1.355(18)
O1 C5 1.309(17)
O1 C4 1.495(16)
N11 C51 1.346(18)
N11 C55 1.305(19)
N10 C50 1.299(18)
N10 C48 1.48(2)
N8 C36 1.352(17)
N8 C40 1.317(18)
O3 C20 1.343(17)
O3 C19 1.43(2)
O2 C11 1.302(17)
O2 C12 1.484(18)
N1 C3 1.507(17)
N1 C5 1.278(18)
O5 C35 1.377(16)
O5 C34 1.436(18)
N2 C6 1.315(18)
N2 C10 1.349(17)
N9 C43 1.532(18)
N9 C41 1.289(19)
N6 C26 1.320(18)
N6 C28 1.489(18)
N3 C11 1.287(17)
N3 C13 1.472(19)
O7 C50 1.335(17)
O7 C49 1.444(19)
N4 C18 1.50(2)
N4 C20 1.277(18)
C52 H52 0.9500
C52 C51 1.39(2)
C52 C53 1.37(2)
C43 C44 1.51(2)
C43 C42 1.49(2)
C43 C45 1.526(19)
C6 C5 1.484(18)
C6 C7 1.399(19)
C56 C55 1.477(18)
C10 C11 1.47(2)
C10 C9 1.384(19)
C25 C26 1.455(19)
C25 C24 1.407(19)
C3 C1 1.51(2)
C3 C4 1.53(2)
C3 C2 1.517(19)
C21 C20 1.44(2)
C21 C22 1.416(19)
N7 C35 1.299(18)
N7 C33 1.472(19)
C50 C51 1.46(2)
C15 H15A 0.9800
C15 H15B 0.9800
C15 H15C 0.9800
C15 C13 1.54(2)
C58 C57 1.53(2)
C58 C60 1.52(2)
C58 C59 1.543(19)
C48 C49 1.569(19)
C48 C46 1.53(2)
C48 C47 1.51(2)
C1 H1A 0.9800
C1 H1B 0.9800
C1 H1C 0.9800
C27 H27A 0.9900
C27 H27B 0.9900
C27 C28 1.51(2)
C49 H49A 0.9900
C49 H49B 0.9900
C44 H44A 0.9800
C44 H44B 0.9800
C44 H44C 0.9800
C35 C36 1.47(2)
C37 H37 0.9500
C37 C38 1.37(2)
C37 C36 1.382(19)
C57 H57A 0.9900
C57 H57B 0.9900
C4 H4A 0.9900
C4 H4B 0.9900
C23 H23 0.9500
C23 C24 1.37(2)
C23 C22 1.38(2)
C55 C54 1.40(2)
C8 H8 0.9500
C8 C9 1.37(2)
C8 C7 1.410(19)
C41 C40 1.508(18)
C60 H60A 0.9800
C60 H60B 0.9800
C60 H60C 0.9800
C34 H34A 0.9900
C34 H34B 0.9900
C34 C33 1.55(2)
C54 H54 0.9500
C54 C53 1.40(2)
C13 C14 1.52(2)
C13 C12 1.546(18)
C42 H42A 0.9900
C42 H42B 0.9900
C38 H38 0.9500
C38 C39 1.410(19)
C18 C16 1.50(2)
C18 C17 1.49(2)
C18 C19 1.54(2)
C59 H59A 0.9800
C59 H59B 0.9800
C59 H59C 0.9800
C16 H16A 0.9800
C16 H16B 0.9800
C16 H16C 0.9800
C14 H14A 0.9800
C14 H14B 0.9800
C14 H14C 0.9800
C9 H9 0.9500
C12 H12A 0.9900
C12 H12B 0.9900
C28 C29 1.54(2)
C28 C30 1.55(2)
C2 H2A 0.9800
C2 H2B 0.9800
C2 H2C 0.9800
C17 H17A 0.9800
C17 H17B 0.9800
C17 H17C 0.9800
C24 H24 0.9500
C39 H39 0.9500
C39 C40 1.38(2)
C22 H22 0.9500
C29 H29A 0.9800
C29 H29B 0.9800
C29 H29C 0.9800
C30 H30A 0.9800
C30 H30B 0.9800
C30 H30C 0.9800
C45 H45A 0.9800
C45 H45B 0.9800
C45 H45C 0.9800
C53 H53 0.9500
C7 H7 0.9500
C46 H46A 0.9800
C46 H46B 0.9800
C46 H46C 0.9800
C47 H47A 0.9800
C47 H47B 0.9800
C47 H47C 0.9800
C33 C32 1.50(2)
C33 C31 1.49(2)
C32 H32A 0.9800
C32 H32B 0.9800
C32 H32C 0.9800
C31 H31A 0.9800
C31 H31B 0.9800
C31 H31C 0.9800
C19 H19A 0.9900
C19 H19B 0.9900

loop_
_geom_torsion_atom_site_label_1
_geom_torsion_atom_site_label_2
_geom_torsion_atom_site_label_3
_geom_torsion_atom_site_label_4
_geom_torsion
Fe1 N5 C25 C26 -2.8(15)
Fe1 N5 C25 C24 179.6(10)
Fe1 N5 C21 C20 -1.4(15)
Fe1 N5 C21 C22 179.4(10)
Fe1 N1 C3 C1 79.2(17)
Fe1 N1 C3 C4 -162.1(12)
Fe1 N1 C3 C2 -44(2)
Fe1 N1 C5 O1 173.6(11)
Fe1 N1 C5 C6 -4.4(17)
Fe1 N2 C6 C5 -3.5(16)
Fe1 N2 C6 C7 173.6(11)
Fe1 N2 C10 C11 4.4(16)
Fe1 N2 C10 C9 -172.4(11)
Fe1 N6 C26 O4 -179.6(10)
Fe1 N6 C26 C25 -1.5(15)
Fe1 N6 C28 C27 172.9(12)
Fe1 N6 C28 C29 52(2)
Fe1 N6 C28 C30 -71.0(19)
Fe1 N3 C11 O2 169.2(11)
Fe1 N3 C11 C10 -6.5(17)
Fe1 N3 C13 C15 80.8(18)
Fe1 N3 C13 C14 -41(2)
Fe1 N3 C13 C12 -160.4(13)
Fe1 N4 C18 C16 76.5(18)
Fe1 N4 C18 C17 -50(2)
Fe1 N4 C18 C19 -169.5(12)
Fe1 N4 C20 O3 176.8(10)
Fe1 N4 C20 C21 2.0(17)
Fe2 N12 C56 O8 -179.7(10)
Fe2 N12 C56 C55 1.3(16)
Fe2 N12 C58 C57 -170.9(11)
Fe2 N12 C58 C60 -48.6(19)
Fe2 N12 C58 C59 72.9(17)
Fe2 N11 C51 C52 175.8(11)
Fe2 N11 C51 C50 -1.6(16)
Fe2 N11 C55 C56 3.6(16)
Fe2 N11 C55 C54 -173.6(11)
Fe2 N10 C50 O7 -174.9(9)
Fe2 N10 C50 C51 1.3(17)
Fe2 N10 C48 C49 175.7(12)
Fe2 N10 C48 C46 55.0(19)
Fe2 N10 C48 C47 -67.6(19)
Fe2 N8 C36 C35 -2.5(16)
Fe2 N8 C36 C37 173.3(11)
Fe2 N8 C40 C41 4.9(17)
Fe2 N8 C40 C39 -172.7(12)
Fe2 N9 C43 C44 -81.3(18)
Fe2 N9 C43 C42 159.4(13)
Fe2 N9 C43 C45 39(2)
Fe2 N9 C41 O6 -172.9(11)
Fe2 N9 C41 C40 7.7(18)
Fe2 N7 C35 O5 -175.0(9)
Fe2 N7 C35 C36 5.4(18)
Fe2 N7 C33 C34 -178.4(13)
Fe2 N7 C33 C32 -59(2)
Fe2 N7 C33 C31 65.7(19)
N12 C56 C55 N11 -3.1(19)
N12 C56 C55 C54 173.9(14)
N12 C58 C57 O8 -16.4(13)
O8 C56 C55 N11 177.9(12)
O8 C56 C55 C54 -5(2)
O4 C27 C28 N6 15.4(14)
O4 C27 C28 C29 134.8(12)
O4 C27 C28 C30 -101.3(13)
O6 C41 C40 N8 172.3(14)
O6 C41 C40 C39 -10(2)
N5 C25 C26 O4 -179.3(12)
N5 C25 C26 N6 2.7(17)
N5 C25 C24 C23 2(2)
N5 C21 C20 O3 -175.2(13)
N5 C21 C20 N4 -0.6(19)
N5 C21 C22 C23 0(2)
N11 C55 C54 C53 -2(2)
N10 C50 C51 N11 0(2)
N10 C50 C51 C52 -177.1(15)
N10 C48 C49 O7 -2.2(15)
N1 Fe1 N5 C25 -89.5(11)
N1 Fe1 N5 C21 89.9(11)
N1 C3 C4 O1 -23.4(14)
O5 C35 C36 N8 178.0(12)
O5 C35 C36 C37 2(2)
O5 C34 C33 N7 -17.6(15)
O5 C34 C33 C32 -135.6(13)
O5 C34 C33 C31 98.0(14)
N2 C6 C5 O1 -172.8(13)
N2 C6 C5 N1 5.1(19)
N2 C6 C7 C8 -2(2)
N2 C10 C11 O2 -174.0(14)
N2 C10 C11 N3 2(2)
N2 C10 C9 C8 0(2)
N9 C43 C42 O6 25.0(15)
N9 C41 C40 N8 -8(2)
N9 C41 C40 C39 169.2(16)
N6 Fe1 N5 C25 1.7(10)
N6 Fe1 N5 C21 -178.9(11)
N3 Fe1 N5 C25 90.5(11)
N3 Fe1 N5 C21 -90.2(11)
N3 C13 C12 O2 -14.8(16)
O7 C50 C51 N11 176.3(12)
O7 C50 C51 C52 -1(2)
N4 Fe1 N5 C25 -177.4(11)
N4 Fe1 N5 C21 1.9(10)
N4 C18 C19 O3 -9.5(16)
C43 N9 C41 O6 6.3(19)
C43 N9 C41 C40 -173.1(13)
C6 N2 C10 C11 177.8(13)
C6 N2 C10 C9 1(2)
C56 N12 C58 C57 11.2(14)
C56 N12 C58 C60 133.5(13)
C56 N12 C58 C59 -105.0(13)
C56 O8 C57 C58 16.1(14)
C56 C55 C54 C53 -178.6(14)
C10 N2 C6 C5 -176.8(13)
C10 N2 C6 C7 0(2)
C25 N5 C21 C20 178.0(12)
C25 N5 C21 C22 -1(2)
C3 N1 C5 O1 -7.4(19)
C3 N1 C5 C6 174.6(12)
C21 N5 C25 C26 177.8(12)
C21 N5 C25 C24 0(2)
N7 C35 C36 N8 -2(2)
N7 C35 C36 C37 -178.0(15)
C5 O1 C4 C3 20.1(15)
C5 N1 C3 C1 -99.3(14)
C5 N1 C3 C4 19.4(15)
C5 N1 C3 C2 137.6(13)
C5 C6 C7 C8 174.5(14)
C50 N10 C48 C49 0.4(15)
C50 N10 C48 C46 -120.3(13)
C50 N10 C48 C47 117.1(14)
C50 O7 C49 C48 3.3(15)
C15 C13 C12 O2 103.2(14)
C26 O4 C27 C28 -13.8(14)
C26 N6 C28 C27 -11.8(14)
C26 N6 C28 C29 -132.2(13)
C26 N6 C28 C30 104.3(13)
C26 C25 C24 C23 -175.2(14)
C51 N11 C55 C56 177.9(13)
C51 N11 C55 C54 1(2)
C51 C52 C53 C54 1(2)
C58 N12 C56 O8 -1.2(17)
C58 N12 C56 C55 179.8(12)
C48 N10 C50 O7 1.9(17)
C48 N10 C50 C51 178.1(13)
C1 C3 C4 O1 92.9(13)
C27 O4 C26 N6 6.7(16)
C27 O4 C26 C25 -171.2(13)
C49 O7 C50 N10 -3.4(17)
C49 O7 C50 C51 -179.7(13)
C44 C43 C42 O6 -88.6(14)
C35 O5 C34 C33 17.1(15)
C35 N7 C33 C34 12.1(16)
C35 N7 C33 C32 131.7(14)
C35 N7 C33 C31 -103.8(15)
C37 C38 C39 C40 -1(2)
C57 O8 C56 N12 -9.9(17)
C57 O8 C56 C55 169.1(12)
C4 O1 C5 N1 -8.7(18)
C4 O1 C5 C6 169.1(14)
C55 N11 C51 C52 1(2)
C55 N11 C51 C50 -176.1(12)
C55 C54 C53 C52 1(2)
C41 O6 C42 C43 -22.1(16)
C41 N9 C43 C44 99.8(14)
C41 N9 C43 C42 -19.4(15)
C41 N9 C43 C45 -140.4(14)
C60 C58 C57 O8 -136.7(12)
C34 O5 C35 N7 -10.3(17)
C34 O5 C35 C36 169.3(13)
C11 O2 C12 C13 11.7(16)
C11 N3 C13 C15 -106.0(14)
C11 N3 C13 C14 131.7(13)
C11 N3 C13 C12 12.7(16)
C11 C10 C9 C8 -176.4(16)
C13 N3 C11 O2 -6.1(19)
C13 N3 C11 C10 178.2(13)
C42 O6 C41 N9 10.0(19)
C42 O6 C41 C40 -170.6(14)
C38 C37 C36 N8 1(2)
C38 C37 C36 C35 175.8(14)
C38 C39 C40 N8 -2(2)
C38 C39 C40 C41 -178.8(14)
C18 N4 C20 O3 0.0(19)
C18 N4 C20 C21 -174.8(13)
C59 C58 C57 O8 96.7(13)
C16 C18 C19 O3 103.8(15)
C14 C13 C12 O2 -135.1(13)
C9 C10 C11 O2 2(3)
C9 C10 C11 N3 178.0(16)
C9 C8 C7 C6 3(2)
C12 O2 C11 N3 -4.1(19)
C12 O2 C11 C10 171.4(14)
C28 N6 C26 O4 3.6(17)
C28 N6 C26 C25 -178.4(11)
C2 C3 C4 O1 -142.4(12)
C36 N8 C40 C41 -179.2(13)
C36 N8 C40 C39 3(2)
C36 C37 C38 C39 1(2)
C17 C18 C19 O3 -129.3(15)
C24 C25 C26 O4 -2(2)
C24 C25 C26 N6 -179.9(13)
C24 C23 C22 C21 2(2)
C20 O3 C19 C18 9.9(17)
C20 N4 C18 C16 -108.1(14)
C20 N4 C18 C17 125.7(14)
C20 N4 C18 C19 5.9(16)
C20 C21 C22 C23 -179.0(14)
C22 C21 C20 O3 4(2)
C22 C21 C20 N4 178.6(14)
C22 C23 C24 C25 -3(2)
C40 N8 C36 C35 -178.6(13)
C40 N8 C36 C37 -3(2)
C45 C43 C42 O6 142.5(13)
C53 C52 C51 N11 -2(2)
C53 C52 C51 C50 174.9(15)
C7 C6 C5 O1 10(2)
C7 C6 C5 N1 -171.9(14)
C7 C8 C9 C10 -2(2)
C46 C48 C49 O7 113.6(15)
C47 C48 C49 O7 -119.4(14)
C33 N7 C35 O5 -1.9(18)
C33 N7 C35 C36 178.5(14)
C19 O3 C20 N4 -6.6(18)
C19 O3 C20 C21 168.2(14)

loop_
_twin_individual_id
_twin_individual_mass_fraction_refined
1 0.58(9)
2 0.37(3)
3 0.05(8)
